data_7702103
loop_
_publ_author_name
'Chang, Yao-Pang'
'Levason, William'
'Light, Mark E.'
'Reid, Gillian'

_publ_section_title
;
 Niobium tetrachloride complexes with thio-, seleno- and telluro-ether
 coordination - synthesis and structures.
;
_journal_issue 41
_journal_name_full 'Dalton transactions (Cambridge, England : 2003)'
_journal_page_first 16262
_journal_page_last 16274
_journal_paper_doi 10.1039/c6dt02979e
_journal_volume 45
_journal_year 2016
_chemical_absolute_configuration 'flack(1983),1096 Friedel Pair'
_chemical_formula_moiety 'C4 H10 Cl4 Nb S2'
_chemical_formula_sum 'C4 H10 Cl4 Nb S2'
_chemical_formula_weight 356.95
_chemical_properties_physical ', Air-sensitive,Moisture-sensitive'
_space_group_crystal_system monoclinic
_space_group_IT_number 4
_space_group_name_Hall 'P 2yb'
_space_group_name_H-M_alt 'P 1 21 1'
_atom_sites_solution_hydrogens geom
_audit_creation_method SHELXL-2014/7
_audit_update_record
;
2016-07-18 deposited with the CCDC.
2016-09-13 downloaded from the CCDC.
;
_cell_angle_alpha 90
_cell_angle_beta 116.177(5)
_cell_angle_gamma 90
_cell_formula_units_Z 2
_cell_length_a 7.2443(3)
_cell_length_b 11.2723(4)
_cell_length_c 7.9616(3)
_cell_measurement_reflns_used 3686
_cell_measurement_temperature 100(2)
_cell_measurement_theta_max 32.1650
_cell_measurement_theta_min 2.8440
_cell_volume 583.46(5)
_computing_cell_refinement 'Bruker FRAMBO'
_computing_data_collection 'Bruker FRAMBO'
_computing_data_reduction 'Bruker SAINT'
_computing_molecular_graphics 'Bruker SHELXTL'
_computing_publication_material 'Bruker SHELXTL'
_computing_structure_refinement 'SHELXL-2014/7 (Sheldrick, 2014)'
_computing_structure_solution 'Bruker SHELXTL'
_diffrn_ambient_temperature 100(2)
_diffrn_detector_area_resol_mean 28.5714
_diffrn_measured_fraction_theta_full 1.000
_diffrn_measured_fraction_theta_max 1.000
_diffrn_measurement_device_type 'Rigaku AFC12 (Right)'
_diffrn_measurement_method 'profile data from \w-scans'
_diffrn_radiation_type MoK\a
_diffrn_radiation_wavelength 0.71073
_diffrn_reflns_av_R_equivalents 0.0137
_diffrn_reflns_av_unetI/netI 0.0164
_diffrn_reflns_Laue_measured_fraction_full 1.000
_diffrn_reflns_Laue_measured_fraction_max 1.000
_diffrn_reflns_limit_h_max 7
_diffrn_reflns_limit_h_min -8
_diffrn_reflns_limit_k_max 13
_diffrn_reflns_limit_k_min -13
_diffrn_reflns_limit_l_max 9
_diffrn_reflns_limit_l_min -9
_diffrn_reflns_number 3485
_diffrn_reflns_point_group_measured_fraction_full 0.885
_diffrn_reflns_point_group_measured_fraction_max 0.877
_diffrn_reflns_theta_full 25.242
_diffrn_reflns_theta_max 25.997
_diffrn_reflns_theta_min 2.851
_diffrn_source 'Rotating Anode'
_exptl_absorpt_coefficient_mu 2.248
_exptl_absorpt_correction_T_max 1.00000
_exptl_absorpt_correction_T_min 0.82060
_exptl_absorpt_correction_type multi-scan
_exptl_absorpt_process_details
; 
CrysAlisPro 1.171.38.41 (Rigaku Oxford Diffraction, 2015) 
Empirical absorption correction using spherical harmonics, 
 implemented in SCALE3 ABSPACK scaling algorithm. 
;
_exptl_crystal_colour Red
_exptl_crystal_density_diffrn 2.032
_exptl_crystal_description Chip
_exptl_crystal_F_000 350
_exptl_crystal_size_max 0.090
_exptl_crystal_size_mid 0.040
_exptl_crystal_size_min 0.030
_refine_diff_density_max 0.453
_refine_diff_density_min -0.321
_refine_diff_density_rms 0.064
_refine_ls_abs_structure_details
; 
 Classical Flack method preferred over Parsons because s.u. lower. 
;
_refine_ls_abs_structure_Flack 0.03(6)
_refine_ls_extinction_method none
_refine_ls_goodness_of_fit_ref 1.044
_refine_ls_hydrogen_treatment constr
_refine_ls_matrix_type full
_refine_ls_number_parameters 102
_refine_ls_number_reflns 2002
_refine_ls_number_restraints 1
_refine_ls_restrained_S_all 1.043
_refine_ls_R_factor_all 0.0178
_refine_ls_R_factor_gt 0.0177
_refine_ls_shift/su_max 0.005
_refine_ls_shift/su_mean 0.000
_refine_ls_structure_factor_coef Fsqd
_refine_ls_weighting_details 'w=1/[\s^2^(Fo^2^)+(0.0293P)^2^+0.2907P] where P=(Fo^2^+2Fc^2^)/3'
_refine_ls_weighting_scheme calc
_refine_ls_wR_factor_gt 0.0450
_refine_ls_wR_factor_ref 0.0452
_reflns_Friedel_coverage 0.667
_reflns_Friedel_fraction_full 0.757
_reflns_Friedel_fraction_max 0.741
_reflns_number_gt 1984
_reflns_number_total 2002
_reflns_threshold_expression 'I > 2\s(I)'
_cod_data_source_file c6dt02979e2.cif
_cod_data_source_block 2016_2002r1
_cod_original_cell_volume 583.46(4)
_cod_original_sg_symbol_H-M 'P 21'
_cod_database_code 7702103
_shelx_shelxl_version_number 2014/7
_shelx_space_group_comment
; 
The symmetry employed for this shelxl refinement is uniquely defined 
by the following loop, which should always be used as a source of 
symmetry information in preference to the above space-group names. 
They are only intended as comments. 
;
_shelx_estimated_absorpt_t_min 0.823
_shelx_estimated_absorpt_t_max 0.936

loop_
_space_group_symop_operation_xyz
'x, y, z'
'-x, y+1/2, -z'

loop_
_atom_site_label
_atom_site_type_symbol
_atom_site_fract_x
_atom_site_fract_y
_atom_site_fract_z
_atom_site_U_iso_or_equiv
_atom_site_adp_type
_atom_site_occupancy
_atom_site_site_symmetry_order
_atom_site_calc_flag
_atom_site_refinement_flags_posn
_atom_site_refinement_flags_adp
Nb1 Nb 0.69286(5) 0.22470(3) 0.24990(4) 0.01318(10) Uani 1 1 d . .
Cl1 Cl 0.70056(16) 0.10858(9) 0.49550(13) 0.0219(2) Uani 1 1 d . .
Cl2 Cl 0.47016(14) 0.37145(8) 0.26797(13) 0.0176(2) Uani 1 1 d . .
Cl3 Cl 0.99618(14) 0.32939(9) 0.41952(14) 0.0217(2) Uani 1 1 d . .
Cl4 Cl 0.43294(14) 0.11705(8) 0.01104(12) 0.0163(2) Uani 1 1 d . .
S1 S 0.91189(15) 0.06001(8) 0.18831(13) 0.0150(2) Uani 1 1 d . .
S2 S 0.74266(14) 0.33241(8) -0.02352(13) 0.01397(19) Uani 1 1 d . .
C1 C 1.1803(6) 0.0775(4) 0.3453(6) 0.0203(8) Uani 1 1 d . .
H1A H 1.2623 0.0256 0.3057 0.030 Uiso 1 1 calc R U
H1B H 1.2039 0.0563 0.4726 0.030 Uiso 1 1 calc R U
H1C H 1.2210 0.1602 0.3432 0.030 Uiso 1 1 calc R U
C2 C 0.9024(6) 0.1069(4) -0.0329(5) 0.0158(8) Uani 1 1 d . .
H2A H 1.0093 0.0633 -0.0535 0.019 Uiso 1 1 calc R U
H2B H 0.7671 0.0843 -0.1346 0.019 Uiso 1 1 calc R U
C3 C 0.9343(6) 0.2393(4) -0.0465(5) 0.0161(8) Uani 1 1 d . .
H3A H 0.9338 0.2558 -0.1689 0.019 Uiso 1 1 calc R U
H3B H 1.0716 0.2613 0.0524 0.019 Uiso 1 1 calc R U
C4 C 0.5197(6) 0.3128(4) -0.2460(5) 0.0177(8) Uani 1 1 d . .
H4A H 0.5441 0.3512 -0.3449 0.027 Uiso 1 1 calc R U
H4B H 0.3993 0.3488 -0.2405 0.027 Uiso 1 1 calc R U
H4C H 0.4948 0.2280 -0.2733 0.027 Uiso 1 1 calc R U

loop_
_atom_site_aniso_label
_atom_site_aniso_U_11
_atom_site_aniso_U_22
_atom_site_aniso_U_33
_atom_site_aniso_U_23
_atom_site_aniso_U_13
_atom_site_aniso_U_12
Nb1 0.00954(15) 0.01234(16) 0.01546(15) -0.00119(14) 0.00352(11) 0.00005(13)
Cl1 0.0243(5) 0.0235(5) 0.0186(4) 0.0030(4) 0.0100(4) 0.0034(4)
Cl2 0.0160(4) 0.0165(4) 0.0204(5) 0.0002(4) 0.0083(4) 0.0042(4)
Cl3 0.0124(4) 0.0209(5) 0.0259(5) -0.0080(4) 0.0029(4) -0.0029(4)
Cl4 0.0125(4) 0.0167(4) 0.0181(4) -0.0035(4) 0.0053(4) -0.0048(4)
S1 0.0130(4) 0.0129(4) 0.0183(5) 0.0017(4) 0.0062(4) 0.0018(4)
S2 0.0131(4) 0.0115(4) 0.0170(4) 0.0005(4) 0.0064(3) 0.0004(4)
C1 0.0130(18) 0.025(2) 0.0198(19) 0.0007(17) 0.0040(15) 0.0026(18)
C2 0.0161(18) 0.0156(19) 0.0166(18) -0.0012(16) 0.0080(15) 0.0003(16)
C3 0.0121(16) 0.016(2) 0.0209(17) 0.0022(17) 0.0083(14) 0.0008(17)
C4 0.0152(18) 0.021(2) 0.0142(17) 0.0026(16) 0.0042(15) 0.0020(17)

loop_
_atom_type_symbol
_atom_type_description
_atom_type_scat_dispersion_real
_atom_type_scat_dispersion_imag
_atom_type_scat_source
C C 0.0033 0.0016 'International Tables Vol C Tables 4.2.6.8 and 6.1.1.4'
H H 0.0000 0.0000 'International Tables Vol C Tables 4.2.6.8 and 6.1.1.4'
S S 0.1246 0.1234 'International Tables Vol C Tables 4.2.6.8 and 6.1.1.4'
Cl Cl 0.1484 0.1585 'International Tables Vol C Tables 4.2.6.8 and 6.1.1.4'
Nb Nb -2.0727 0.6215 'International Tables Vol C Tables 4.2.6.8 and 6.1.1.4'

loop_
_geom_angle_atom_site_label_1
_geom_angle_atom_site_label_2
_geom_angle_atom_site_label_3
_geom_angle
Cl3 Nb1 Cl1 97.51(4)
Cl3 Nb1 Cl4 161.61(3)
Cl1 Nb1 Cl4 95.93(4)
Cl3 Nb1 Cl2 96.03(4)
Cl1 Nb1 Cl2 96.11(4)
Cl4 Nb1 Cl2 94.96(3)
Cl3 Nb1 S1 88.47(3)
Cl1 Nb1 S1 88.10(3)
Cl4 Nb1 S1 79.48(3)
Cl2 Nb1 S1 173.37(3)
Cl3 Nb1 S2 78.98(4)
Cl1 Nb1 S2 169.41(4)
Cl4 Nb1 S2 85.55(3)
Cl2 Nb1 S2 94.20(3)
S1 Nb1 S2 81.85(3)
C1 S1 C2 102.09(19)
C1 S1 Nb1 110.46(14)
C2 S1 Nb1 102.05(13)
C4 S2 C3 102.90(18)
C4 S2 Nb1 111.22(13)
C3 S2 Nb1 101.85(13)
S1 C1 H1A 109.5
S1 C1 H1B 109.5
H1A C1 H1B 109.5
S1 C1 H1C 109.5
H1A C1 H1C 109.5
H1B C1 H1C 109.5
C3 C2 S1 114.4(3)
C3 C2 H2A 108.7
S1 C2 H2A 108.7
C3 C2 H2B 108.7
S1 C2 H2B 108.7
H2A C2 H2B 107.6
C2 C3 S2 114.4(3)
C2 C3 H3A 108.7
S2 C3 H3A 108.7
C2 C3 H3B 108.7
S2 C3 H3B 108.7
H3A C3 H3B 107.6
S2 C4 H4A 109.5
S2 C4 H4B 109.5
H4A C4 H4B 109.5
S2 C4 H4C 109.5
H4A C4 H4C 109.5
H4B C4 H4C 109.5

loop_
_geom_bond_atom_site_label_1
_geom_bond_atom_site_label_2
_geom_bond_distance
Nb1 Cl3 2.3295(10)
Nb1 Cl1 2.3332(10)
Nb1 Cl4 2.3399(9)
Nb1 Cl2 2.3590(9)
Nb1 S1 2.6250(10)
Nb1 S2 2.6525(10)
S1 C1 1.800(4)
S1 C2 1.811(4)
S2 C4 1.809(4)
S2 C3 1.813(4)
C1 H1A 0.9800
C1 H1B 0.9800
C1 H1C 0.9800
C2 C3 1.522(5)
C2 H2A 0.9900
C2 H2B 0.9900
C3 H3A 0.9900
C3 H3B 0.9900
C4 H4A 0.9800
C4 H4B 0.9800
C4 H4C 0.9800
